data_4327472
loop_
_publ_author_name
'Juan Carlos G\'alvez-Ruiz'
'Henrich N\"oth'
'Angelina Flores-Parra'

_publ_contact_author
;
  Profr. Angelina Flores Parra
  Departamento de Quimica
  CINVESTAV-IPN
  Av. Instituto Politecnico Nacional 2508
  07360 Mexico, D.F.
  Mexico
;
_publ_contact_author_email aflores@mail.cinvestav.mx
_publ_contact_author_fax '5255 57477113'
_publ_contact_author_phone '5255 57473720'
_publ_section_title
;
 Organometallic Aluminum Compounds Derived from
 2-(1,3,5-Dithiazinan-5-yl)ethanol Ligands1
;
_journal_name_full 'Inorganic Chemistry'
_journal_page_first 7569
_journal_page_last 7578
_journal_paper_doi 10.1021/ic034642+
_journal_volume 42
_journal_year 2003
_chemical_formula_analytical 'C9 H22 Al2 Cl N O S2'
_chemical_formula_moiety 'C9 H22 Al2 Cl N O S2'
_chemical_formula_structural 'C9 H22 Al2 Cl N O S2'
_chemical_formula_sum 'C9 H22 Al2 Cl N O S2'
_chemical_formula_weight 313.81
_chemical_melting_point 523
_chemical_name_common N-Ethanoldithiazinane
_chemical_name_systematic
; 
O-Dimethylclhoroaluminum-O-dimethylaluminum-2-(1,3,5-dithiazinan-5-yl)ethanolate
;
_space_group_IT_number 15
_symmetry_cell_setting monoclinic
_symmetry_space_group_name_Hall '-C 2yc'
_symmetry_space_group_name_H-M 'C 1 2/c 1'
_atom_sites_solution_hydrogens 'Found position'
_atom_sites_solution_primary direct
_atom_sites_solution_secondary difmap
_audit_creation_method 'SHELXL-CIF-file updated by CIFRTF'
_cell_angle_alpha 90.00
_cell_angle_beta 107.94(3)
_cell_angle_gamma 90.00
_cell_formula_units_Z 8
_cell_length_a 24.776(5)
_cell_length_b 8.115(2)
_cell_length_c 17.165(3)
_cell_measurement_reflns_used 300
_cell_measurement_temperature 293(2)
_cell_measurement_theta_max 14
_cell_measurement_theta_min 1
_cell_volume 3283.4(13)
_computing_cell_refinement 'CAD4 software (Enraf-Nonius, 1989)'
_computing_data_collection 'CAD4 software (Enraf-Nonius, 1989)'
_computing_data_reduction 'JANA98 (Petricek Vaclav, 1998)'
_computing_molecular_graphics 'XPMA (Zsolnai 1997)'
_computing_publication_material 'SHELXL-97 (Sheldrick 1997)'
_computing_structure_refinement 'SHELXL-97 (Sheldrick 1997)'
_computing_structure_solution 'SHELXS-97(Sheldrick 1990)'
_diffrn_ambient_temperature 293(2)
_diffrn_measurement_device 'Enraf-Nonius Kappa CCD'
_diffrn_measurement_method 'phi + omega scan'
_diffrn_radiation_monochromator graphite
_diffrn_radiation_source 'fine-focus sealed tube'
_diffrn_radiation_type MoK\a
_diffrn_radiation_wavelength 0.71073
_diffrn_reflns_av_R_equivalents 0.0594
_diffrn_reflns_av_sigmaI/netI 0.0318
_diffrn_reflns_limit_h_max 26
_diffrn_reflns_limit_h_min -31
_diffrn_reflns_limit_k_max 10
_diffrn_reflns_limit_k_min -10
_diffrn_reflns_limit_l_max 22
_diffrn_reflns_limit_l_min -21
_diffrn_reflns_number 27340
_diffrn_reflns_theta_max 27.49
_diffrn_reflns_theta_min 3.45
_diffrn_standards_decay_% 0
_diffrn_standards_interval_count 100
_diffrn_standards_number 3
_exptl_absorpt_coefficient_mu 0.577
_exptl_absorpt_correction_type none
_exptl_crystal_colour colorless
_exptl_crystal_density_diffrn 1.270
_exptl_crystal_description prism
_exptl_crystal_F_000 1328
_exptl_crystal_size_max 0.4
_exptl_crystal_size_mid 0.23
_exptl_crystal_size_min 0.12
_refine_diff_density_max 0.553
_refine_diff_density_min -0.532
_refine_diff_density_rms 0.052
_refine_ls_extinction_coef 0.0007(4)
_refine_ls_extinction_expression Fc^*^=kFc[1+0.001xFc^2^\l^3^/sin(2\q)]^-1/4^
_refine_ls_extinction_method SHELXL
_refine_ls_goodness_of_fit_all 0.929
_refine_ls_goodness_of_fit_obs 0.918
_refine_ls_hydrogen_treatment refxyz
_refine_ls_matrix_type full
_refine_ls_number_parameters 186
_refine_ls_number_reflns 3758
_refine_ls_number_restraints 0
_refine_ls_restrained_S_all 0.930
_refine_ls_restrained_S_obs 0.918
_refine_ls_R_factor_all 0.0685
_refine_ls_R_factor_obs 0.0442
_refine_ls_shift/esd_max -0.004
_refine_ls_shift/esd_mean 0.000
_refine_ls_structure_factor_coef Fsqd
_refine_ls_weighting_details 'w=1/[\s^2^(Fo^2^)+(0.0938P)^2^+4.5682P] where P=(Fo^2^+2Fc^2^)/3'
_refine_ls_weighting_scheme calc
_refine_ls_wR_factor_all 0.1547
_refine_ls_wR_factor_obs 0.1286
_reflns_number_observed 2707
_reflns_number_total 3759
_reflns_observed_criterion >2sigma(I)
_cod_data_source_file ic0346422Bsi20030609_054519.cif
_cod_data_source_block afjc048
_cod_depositor_comments
;
The following automatic conversions were performed:

'_refine_ls_weighting_scheme' value 'calc
w=1/[\s^2^(Fo^2^)+(0.0938P)^2^+4.5682P] where P=(Fo^2^+2Fc^2^)/3' was
changed to 'calc'. New tag '_refine_ls_weighting_details' was
created. The value of the new tag was set to
'w=1/[\s^2^(Fo^2^)+(0.0938P)^2^+4.5682P] where P=(Fo^2^+2Fc^2^)/3'.

Automatic conversion script
Id: cif_fix_values 3143 2015-03-26 13:38:13Z robertas 
;
_cod_original_cell_volume 3283.4(12)
_cod_database_code 4327472

loop_
_symmetry_equiv_pos_as_xyz
'x, y, z'
'-x, y, -z+1/2'
'x+1/2, y+1/2, z'
'-x+1/2, y+1/2, -z+1/2'
'-x, -y, -z'
'x, -y, z-1/2'
'-x+1/2, -y+1/2, -z'
'x+1/2, -y+1/2, z-1/2'

loop_
_atom_site_aniso_label
_atom_site_aniso_U_11
_atom_site_aniso_U_22
_atom_site_aniso_U_33
_atom_site_aniso_U_23
_atom_site_aniso_U_13
_atom_site_aniso_U_12
C2 0.063(2) 0.052(2) 0.062(2) 0.0089(14) 0.0285(15) 0.0053(15)
C4 0.042(2) 0.046(2) 0.052(2) 0.0030(12) 0.0028(12) 0.0050(12)
C6 0.0342(13) 0.0380(13) 0.056(2) 0.0008(11) 0.0120(11) 0.0060(10)
C7 0.056(2) 0.0380(14) 0.063(2) -0.0067(12) 0.0288(14) 0.0034(13)
C8 0.072(2) 0.0407(15) 0.054(2) -0.0142(12) 0.0266(15) -0.0124(14)
C9 0.067(2) 0.0383(15) 0.073(2) 0.0023(13) 0.023(2) 0.0117(13)
C10 0.056(2) 0.066(2) 0.065(2) -0.007(2) -0.0018(15) -0.017(2)
C11 0.054(2) 0.089(3) 0.083(2) 0.013(2) 0.037(2) 0.010(2)
C12 0.096(3) 0.037(2) 0.065(2) -0.0060(13) 0.029(2) -0.013(2)
N5 0.0332(10) 0.0335(10) 0.0438(11) -0.0020(8) 0.0103(8) 0.0064(8)
O9 0.0570(11) 0.0374(10) 0.0451(10) -0.0079(7) 0.0171(8) -0.0084(8)
Al1 0.0405(4) 0.0354(4) 0.0416(4) -0.0065(3) 0.0085(3) -0.0018(3)
Al2 0.0474(5) 0.0479(5) 0.0436(4) -0.0021(3) 0.0133(3) -0.0045(3)
S1 0.0404(4) 0.0421(4) 0.0738(5) 0.0047(3) 0.0150(3) -0.0006(3)
S3 0.0520(5) 0.0514(5) 0.0653(5) 0.0156(3) 0.0085(3) 0.0126(3)
Cl1 0.0733(6) 0.0929(7) 0.0580(5) 0.0133(4) -0.0072(4) -0.0218(5)

loop_
_atom_site_label
_atom_site_type_symbol
_atom_site_fract_x
_atom_site_fract_y
_atom_site_fract_z
_atom_site_U_iso_or_equiv
_atom_site_thermal_displace_type
_atom_site_occupancy
_atom_site_calc_flag
_atom_site_refinement_flags
H2A H 0.0567(16) 0.0430(46) 0.7658(23) 0.070(11) Uiso 1 d .
H2E H 0.0521(16) -0.1305(54) 0.7404(22) 0.081(11) Uiso 1 d .
H4A H 0.1361(14) 0.2554(46) 0.7520(21) 0.066(10) Uiso 1 d .
H4E H 0.1828(14) 0.2022(40) 0.7179(18) 0.053(8) Uiso 1 d .
C2 C 0.06435(15) -0.0237(4) 0.7273(2) 0.0567(7) Uani 1 d .
C4 C 0.14490(13) 0.1891(4) 0.7123(2) 0.0494(6) Uani 1 d .
C6 C 0.04893(10) 0.2329(3) 0.6200(2) 0.0431(6) Uani 1 d .
C7 C 0.12577(14) 0.1397(4) 0.5644(2) 0.0499(7) Uani 1 d .
C8 C 0.10911(15) 0.2327(4) 0.4847(2) 0.0539(7) Uani 1 d .
C9 C 0.06449(14) 0.6149(4) 0.5914(2) 0.0592(8) Uani 1 d .
H9A H 0.03130(14) 0.5635(4) 0.5552(2) 0.089 Uiso 1 calc R
H9B H 0.07016(14) 0.7202(4) 0.5696(2) 0.089 Uiso 1 calc R
H9C H 0.05956(14) 0.6297(4) 0.6443(2) 0.089 Uiso 1 calc R
C10 C 0.20622(14) 0.5342(4) 0.6694(2) 0.0668(9) Uani 1 d .
H10A H 0.23220(14) 0.4489(4) 0.6658(2) 0.100 Uiso 1 calc R
H10B H 0.20674(14) 0.5460(4) 0.7253(2) 0.100 Uiso 1 calc R
H10C H 0.21731(14) 0.6363(4) 0.6506(2) 0.100 Uiso 1 calc R
C11 C 0.21594(14) 0.4186(5) 0.4050(2) 0.0719(10) Uani 1 d .
H11A H 0.20766(14) 0.3062(5) 0.3880(2) 0.108 Uiso 1 calc R
H11B H 0.24685(14) 0.4215(5) 0.4552(2) 0.108 Uiso 1 calc R
H11C H 0.22622(14) 0.4783(5) 0.3634(2) 0.108 Uiso 1 calc R
C12 C 0.1518(2) 0.7518(4) 0.4579(2) 0.0650(9) Uani 1 d .
H12A H 0.1159(2) 0.7829(4) 0.4636(2) 0.097 Uiso 1 calc R
H12B H 0.1603(2) 0.8211(4) 0.4178(2) 0.097 Uiso 1 calc R
H12C H 0.1809(2) 0.7644(4) 0.5095(2) 0.097 Uiso 1 calc R
N5 N 0.11066(8) 0.2400(2) 0.62786(12) 0.0372(4) Uani 1 d .
O9 O 0.12986(8) 0.3996(2) 0.50153(11) 0.0462(4) Uani 1 d .
Al1 Al 0.13003(3) 0.47622(9) 0.60170(5) 0.0401(2) Uani 1 d .
Al2 Al 0.14878(4) 0.52001(11) 0.42239(5) 0.0465(2) Uani 1 d .
S1 S 0.02050(3) 0.02984(9) 0.62552(5) 0.0527(2) Uani 1 d .
S3 S 0.13869(3) -0.02389(10) 0.73799(5) 0.0584(2) Uani 1 d .
Cl1 Cl 0.07504(4) 0.48301(13) 0.31508(6) 0.0810(3) Uani 1 d .
H6A H 0.0458(11) 0.3028(35) 0.6634(17) 0.039(7) Uiso 1 d .
H6E H 0.0278(13) 0.2717(42) 0.5633(19) 0.057(9) Uiso 1 d .
H7A H 0.1659(14) 0.1283(38) 0.5843(18) 0.052(8) Uiso 1 d .
H7B H 0.1051(18) 0.0348(50) 0.5572(25) 0.081(12) Uiso 1 d .
H8A H 0.1272(17) 0.1763(49) 0.4517(23) 0.081(11) Uiso 1 d .
H8B H 0.0651(15) 0.2279(43) 0.4536(20) 0.065(9) Uiso 1 d .

loop_
_atom_type_symbol
_atom_type_description
_atom_type_scat_dispersion_real
_atom_type_scat_dispersion_imag
_atom_type_scat_source
C C 0.0033 0.0016 'International Tables Vol C Tables 4.2.6.8 and 6.1.1.4'
H H 0.0000 0.0000 'International Tables Vol C Tables 4.2.6.8 and 6.1.1.4'
N N 0.0061 0.0033 'International Tables Vol C Tables 4.2.6.8 and 6.1.1.4'
O O 0.0106 0.0060 'International Tables Vol C Tables 4.2.6.8 and 6.1.1.4'
Al Al 0.0645 0.0514 'International Tables Vol C Tables 4.2.6.8 and 6.1.1.4'
S S 0.1246 0.1234 'International Tables Vol C Tables 4.2.6.8 and 6.1.1.4'
Cl Cl 0.1484 0.1585 'International Tables Vol C Tables 4.2.6.8 and 6.1.1.4'

loop_
_geom_angle_atom_site_label_1
_geom_angle_atom_site_label_2
_geom_angle_atom_site_label_3
_geom_angle
S3 C2 S1 113.1(2)
S3 C2 H2A 111.0(24)
S1 C2 H2A 111.1(24)
S3 C2 H2E 111.2(22)
S1 C2 H2E 107.6(22)
H2A C2 H2E 102.2(31)
N5 C4 S3 115.9(2)
N5 C4 H4A 110.8(21)
S3 C4 H4A 108.3(22)
N5 C4 H4E 109.0(19)
S3 C4 H4E 104.3(20)
H4A C4 H4E 108.3(28)
N5 C6 S1 115.8(2)
N5 C6 H6A 103.5(16)
S1 C6 H6A 111.9(16)
N5 C6 H6E 106.8(18)
S1 C6 H6E 104.0(19)
H6A C6 H6E 115.2(25)
N5 C7 C8 109.2(2)
N5 C7 H7A 105.0(18)
C8 C7 H7A 109.9(18)
N5 C7 H7B 109.0(24)
C8 C7 H7B 109.5(24)
H7A C7 H7B 114.0(30)
O9 C8 C7 107.9(2)
O9 C8 H8A 111.7(24)
C7 C8 H8A 104.8(24)
O9 C8 H8B 112.6(19)
C7 C8 H8B 113.1(19)
H8A C8 H8B 106.7(31)
Al1 C9 H9A 109.47(10)
Al1 C9 H9B 109.47(10)
H9A C9 H9B 109.5
Al1 C9 H9C 109.47(10)
H9A C9 H9C 109.5
H9B C9 H9C 109.5
Al1 C10 H10A 109.47(11)
Al1 C10 H10B 109.47(13)
H10A C10 H10B 109.5
Al1 C10 H10C 109.47(11)
H10A C10 H10C 109.5
H10B C10 H10C 109.5
Al2 C11 H11A 109.47(13)
Al2 C11 H11B 109.47(12)
H11A C11 H11B 109.5
Al2 C11 H11C 109.47(12)
H11A C11 H11C 109.5
H11B C11 H11C 109.5
Al2 C12 H12A 109.47(11)
Al2 C12 H12B 109.47(10)
H12A C12 H12B 109.5
Al2 C12 H12C 109.47(11)
H12A C12 H12C 109.5
H12B C12 H12C 109.5
C6 N5 C4 109.6(2)
C6 N5 C7 113.1(2)
C4 N5 C7 111.2(2)
C6 N5 Al1 108.48(15)
C4 N5 Al1 111.6(2)
C7 N5 Al1 102.7(2)
C8 O9 Al1 113.9(2)
C8 O9 Al2 120.2(2)
Al1 O9 Al2 125.75(10)
O9 Al1 C9 110.65(12)
O9 Al1 C10 111.44(14)
C9 Al1 C10 123.0(2)
O9 Al1 N5 87.43(8)
C9 Al1 N5 108.39(12)
C10 Al1 N5 110.08(13)
O9 Al2 C11 108.02(13)
O9 Al2 C12 105.79(12)
C11 Al2 C12 119.6(2)
O9 Al2 Cl1 102.24(8)
C11 Al2 Cl1 110.10(13)
C12 Al2 Cl1 109.58(12)
C2 S1 C6 98.2(2)
C2 S3 C4 97.8(2)

loop_
_geom_bond_atom_site_label_1
_geom_bond_atom_site_label_2
_geom_bond_distance
C2 S3 1.794(4)
C2 S1 1.803(4)
C4 N5 1.495(3)
C4 S3 1.802(3)
C6 N5 1.494(3)
C6 S1 1.806(3)
C6 H6A 0.96(3)
C6 H6E 1.00(3)
C7 N5 1.497(3)
C7 C8 1.505(4)
C7 H7A 0.95(3)
C7 H7B 0.98(4)
C8 O9 1.446(3)
C8 H8A 0.94(4)
C8 H8B 1.06(3)
C9 Al1 1.938(3)
C9 H9A 0.96
C9 H9B 0.96
C9 H9C 0.96
C10 Al1 1.945(3)
C10 H10A 0.96
C10 H10B 0.96
C10 H10C 0.96
C11 Al2 1.960(3)
C11 H11A 0.96
C11 H11B 0.96
C11 H11C 0.96
C12 Al2 1.972(3)
C12 H12A 0.96
C12 H12B 0.96
C12 H12C 0.96
N5 Al1 2.059(2)
O9 Al1 1.827(2)
O9 Al2 1.847(2)
Al2 Cl1 2.1789(14)
